data_1010765
loop_
_publ_author_name
'Peacock, M A'
'Berry, L G'

_publ_section_title
;
Roentgenographic observations on ore minerals
;
_journal_coden_ASTM UTSGAL
_journal_name_full
;
University of Toronto Studies, Geological Series
;
_journal_page_first 47
_journal_page_last 69
_journal_volume 44
_journal_year 1940
_chemical_compound_source 'from Ste.Coix aux Mines, Alsace'
_chemical_formula_structural 'Ag5 Sb S4'
_chemical_formula_sum 'Ag5 S4 Sb'
_chemical_name_mineral Stephanite
_chemical_name_systematic 'Pentasilver antimony sulfide'
_space_group_IT_number 36
_symmetry_cell_setting orthorhombic
_symmetry_Int_Tables_number 36
_symmetry_space_group_name_Hall 'C 2c -2'
_symmetry_space_group_name_H-M 'C m c 21'
_cell_angle_alpha 90
_cell_angle_beta 90
_cell_angle_gamma 90
_cell_formula_units_Z 4
_cell_length_a 7.70(5)
_cell_length_b 12.32(5)
_cell_length_c 8.48(5)
_cell_volume 804.4
_exptl_crystal_density_meas 6.27
_cod_database_code 1010765

loop_
_symmetry_equiv_pos_as_xyz
x,y,z
-x,y,z
-x,-y,1/2+z
x,-y,1/2+z
1/2+x,1/2+y,z
1/2-x,1/2+y,z
1/2-x,1/2-y,1/2+z
1/2+x,1/2-y,1/2+z

loop_
_atom_site_label
_atom_site_fract_x
_atom_site_fract_y
_atom_site_fract_z
? ? ? ?
